data_1538262
loop_
_publ_author_name
'Hofmann, R.'
'Hoppe, R.'

_publ_section_title
;
 Ein neues Oxogermanat: Li8 Ge O6 = Li8 O2 (Ge O4) (Mit einer Bemerkung
 ueber Li8 Si O6 und Li4 Ge O4 )
;
_journal_name_full 'Zeitschrift fuer Anorganische und Allgemeine Chemie'
_journal_page_first 118
_journal_page_last 128
_journal_volume 555
_journal_year 1987
_chemical_formula_sum 'Ge Li8 O6'
_chemical_name_systematic 'Li8 O2 (Ge O4)'
_space_group_IT_number 185
_symmetry_space_group_name_Hall 'P 6c -2'
_symmetry_space_group_name_H-M 'P 63 c m'
_cell_angle_alpha 90
_cell_angle_beta 90
_cell_angle_gamma 120
_cell_formula_units_Z 2
_cell_length_a 5.5009
_cell_length_b 5.5009
_cell_length_c 10.722
_cell_volume 280.979
_citation_journal_id_ASTM ZAACAB
_cod_data_source_file Hofmann_ZAACAB_1987_1884.cif
_cod_data_source_block Ge1Li8O6
_cod_original_formula_sum 'Ge1 Li8 O6'
_cod_database_code 1538262

loop_
_symmetry_equiv_pos_as_xyz
x,y,z
x-y,x,z+1/2
-y,x-y,z
-x,-y,z+1/2
-x+y,-x,z
y,-x+y,z+1/2
y,x,z
-x+y,y,z+1/2
-x,-x+y,z
-y,-x,z+1/2
x-y,-y,z
x,x-y,z+1/2

loop_
_atom_site_label
_atom_site_type_symbol
_atom_site_fract_x
_atom_site_fract_y
_atom_site_fract_z
_atom_site_occupancy
_atom_site_U_iso_or_equiv
Li3 Li+1 0.312 0 0.2705 1 0.0
Li2 Li+1 0.3994 0 0.6302 1 0.0
O3 O-2 0.3032 0 0.4525 1 0.0
O1 O-2 0 0 0.1657 1 0.0
Li1 Li+1 0.3333 0.6667 0.4115 1 0.0
O2 O-2 0.3333 0.6667 0.2183 1 0.0
Ge1 Ge+4 0 0 0 1 0.0
